data_4081750
loop_
_publ_author_name
'Xu, Bao-Hua'
'Bussmann, Kathrin'
'Fr\"ohlich, Roland'
'Daniliuc, Constantin G.'
'Brandenburg, Jan Gerit'
'Grimme, Stefan'
'Kehr, Gerald'
'Erker, Gerhard'

_publ_section_title
;
 An Enamine/HB(C6F5)2Adduct as a Dormant State in Frustrated Lewis Pair
 Chemistry
;
_journal_issue 22
_journal_name_full Organometallics
_journal_page_first 6745
_journal_paper_doi 10.1021/om4004225
_journal_volume 32
_journal_year 2013
_chemical_formula_sum 'C27 H27 B F10 N2'
_chemical_formula_weight 580.32
_chemical_name_systematic
; 
 ? 
;
_space_group_IT_number 14
_symmetry_cell_setting monoclinic
_symmetry_space_group_name_Hall '-P 2ybc'
_symmetry_space_group_name_H-M 'P 1 21/c 1'
_atom_sites_solution_hydrogens geom
_atom_sites_solution_primary direct
_atom_sites_solution_secondary difmap
_audit_creation_method SHELXL-97
_cell_angle_alpha 90.00
_cell_angle_beta 95.858(8)
_cell_angle_gamma 90.00
_cell_formula_units_Z 4
_cell_length_a 14.8527(9)
_cell_length_b 11.7383(4)
_cell_length_c 15.9004(8)
_cell_measurement_reflns_used 4760
_cell_measurement_temperature 223(2)
_cell_measurement_theta_max 68.25
_cell_measurement_theta_min 0.88
_cell_volume 2757.7(2)
_computing_cell_refinement 'Collect (Nonius B.V., 1998)'
_computing_data_collection 'Collect (Nonius B.V., 1998)'
_computing_data_reduction 'Denzo-SMN (Otwinowski & Minor, 1997)'
_computing_molecular_graphics 'XP (BrukerAXS, 2000)'
_computing_publication_material 'SHELXL-97 (Sheldrick, 1997)'
_computing_structure_refinement 'SHELXL-97 (Sheldrick, 1997)'
_computing_structure_solution 'SHELXS-97 (Sheldrick, 1990)'
_diffrn_ambient_temperature 223(2)
_diffrn_measured_fraction_theta_full 0.975
_diffrn_measured_fraction_theta_max 0.975
_diffrn_measurement_device_type 'Nonius KappaCCD APEXII'
_diffrn_measurement_method '\w and \f scans'
_diffrn_radiation_monochromator graphite
_diffrn_radiation_source 'fine-focus sealed tube'
_diffrn_radiation_type CuK\a
_diffrn_radiation_wavelength 1.54178
_diffrn_reflns_av_R_equivalents 0.042
_diffrn_reflns_av_sigmaI/netI 0.0253
_diffrn_reflns_limit_h_max 17
_diffrn_reflns_limit_h_min 0
_diffrn_reflns_limit_k_max 13
_diffrn_reflns_limit_k_min 0
_diffrn_reflns_limit_l_max 18
_diffrn_reflns_limit_l_min -18
_diffrn_reflns_number 22826
_diffrn_reflns_theta_full 66.94
_diffrn_reflns_theta_max 66.94
_diffrn_reflns_theta_min 4.69
_exptl_absorpt_coefficient_mu 1.133
_exptl_absorpt_correction_T_max 0.8484
_exptl_absorpt_correction_T_min 0.7420
_exptl_absorpt_correction_type multi-scan
_exptl_absorpt_process_details 'Denzo (Otwinowski, Borek, Majewski & Minor, 2003)'
_exptl_crystal_colour colourless
_exptl_crystal_density_diffrn 1.398
_exptl_crystal_density_method 'not measured'
_exptl_crystal_description prism
_exptl_crystal_F_000 1192
_exptl_crystal_size_max 0.28
_exptl_crystal_size_mid 0.22
_exptl_crystal_size_min 0.15
_refine_diff_density_max 0.237
_refine_diff_density_min -0.212
_refine_diff_density_rms 0.038
_refine_ls_extinction_method none
_refine_ls_goodness_of_fit_ref 1.027
_refine_ls_hydrogen_treatment constr
_refine_ls_matrix_type full
_refine_ls_number_parameters 364
_refine_ls_number_reflns 4781
_refine_ls_number_restraints 6
_refine_ls_restrained_S_all 1.038
_refine_ls_R_factor_all 0.0568
_refine_ls_R_factor_gt 0.0481
_refine_ls_shift/su_max 0.000
_refine_ls_shift/su_mean 0.000
_refine_ls_structure_factor_coef Fsqd
_refine_ls_weighting_details 'calc w=1/[\s^2^(Fo^2^)+(0.0656P)^2^+1.0787P] where P=(Fo^2^+2Fc^2^)/3'
_refine_ls_weighting_scheme calc
_refine_ls_wR_factor_gt 0.1278
_refine_ls_wR_factor_ref 0.1366
_reflns_number_gt 3986
_reflns_number_total 4781
_reflns_threshold_expression >2sigma(I)
_cod_data_source_file om4004225_si_008.cif
_cod_data_source_block erk6818
_cod_original_sg_symbol_H-M P21/c
_cod_database_code 4081750

loop_
_symmetry_equiv_pos_as_xyz
'x, y, z'
'-x, y+1/2, -z+1/2'
'-x, -y, -z'
'x, -y-1/2, z-1/2'

loop_
_atom_site_label
_atom_site_type_symbol
_atom_site_fract_x
_atom_site_fract_y
_atom_site_fract_z
_atom_site_U_iso_or_equiv
_atom_site_adp_type
_atom_site_occupancy
_atom_site_symmetry_multiplicity
_atom_site_calc_flag
_atom_site_refinement_flags
B1 B 0.29982(15) 0.43952(18) 0.16601(15) 0.0487(5) Uani 1 1 d .
N1 N 0.21103(11) 0.37357(14) 0.34068(10) 0.0525(4) Uani 1 1 d .
N2 N 0.27255(10) 0.67174(14) 0.16317(11) 0.0510(4) Uani 1 1 d .
C1 C 0.28764(13) 0.45032(17) 0.33315(13) 0.0531(5) Uani 1 1 d .
H1 H 0.2612 0.5260 0.3184 0.064 Uiso 1 1 calc R
C2 C 0.34680(12) 0.41949(17) 0.26202(12) 0.0488(4) Uani 1 1 d .
H2 H 0.3621 0.3376 0.2679 0.059 Uiso 1 1 calc R
C3 C 0.43351(13) 0.48751(19) 0.28836(14) 0.0582(5) Uani 1 1 d .
H3A H 0.4848 0.4568 0.2614 0.070 Uiso 1 1 calc R
H3B H 0.4256 0.5680 0.2730 0.070 Uiso 1 1 calc R
C4 C 0.44808(16) 0.4729(2) 0.38409(15) 0.0720(6) Uani 1 1 d .
H4A H 0.4812 0.4024 0.3989 0.086 Uiso 1 1 calc R
H4B H 0.4825 0.5372 0.4102 0.086 Uiso 1 1 calc R
C5 C 0.35547(16) 0.4686(2) 0.41330(15) 0.0720(6) Uani 1 1 d .
H5A H 0.3421 0.5399 0.4415 0.086 Uiso 1 1 calc R
H5B H 0.3513 0.4056 0.4532 0.086 Uiso 1 1 calc R
C6 C 0.23526(16) 0.25791(19) 0.36664(15) 0.0631(5) Uani 1 1 d .
H6A H 0.2620 0.2581 0.4256 0.076 Uiso 1 1 calc R
H6B H 0.2805 0.2283 0.3316 0.076 Uiso 1 1 calc R
C7 C 0.1528(2) 0.1814(2) 0.35797(16) 0.0785(7) Uani 1 1 d .
H7A H 0.1287 0.1767 0.2984 0.094 Uiso 1 1 calc R
H7B H 0.1702 0.1044 0.3772 0.094 Uiso 1 1 calc R
C8 C 0.08035(19) 0.2264(3) 0.40943(18) 0.0883(9) Uani 1 1 d .
H8A H 0.0248 0.1818 0.3971 0.106 Uiso 1 1 calc R
H8B H 0.1004 0.2185 0.4698 0.106 Uiso 1 1 calc R
C9 C 0.06108(18) 0.3499(3) 0.3891(2) 0.0973(10) Uani 1 1 d .
H9A H 0.0202 0.3804 0.4282 0.117 Uiso 1 1 calc R
H9B H 0.0306 0.3561 0.3316 0.117 Uiso 1 1 calc R
C10 C 0.14769(16) 0.4203(2) 0.39578(18) 0.0749(7) Uani 1 1 d .
H10A H 0.1334 0.4993 0.3797 0.090 Uiso 1 1 calc R
H10B H 0.1755 0.4199 0.4544 0.090 Uiso 1 1 calc R
C11 C 0.28145(12) 0.57522(17) 0.16156(12) 0.0485(4) Uani 1 1 d .
C12 C 0.24866(14) 0.79264(17) 0.15985(16) 0.0594(5) Uani 1 1 d .
C13 C 0.3339(2) 0.8608(2) 0.1717(3) 0.1087(11) Uani 1 1 d U
H13A H 0.3661 0.8433 0.2264 0.163 Uiso 1 1 calc R
H13B H 0.3193 0.9414 0.1691 0.163 Uiso 1 1 calc R
H13C H 0.3718 0.8421 0.1275 0.163 Uiso 1 1 calc R
C14 C 0.1987(2) 0.8117(3) 0.0714(2) 0.0990(10) Uani 1 1 d .
H14A H 0.2390 0.7945 0.0288 0.148 Uiso 1 1 calc R
H14B H 0.1792 0.8904 0.0658 0.148 Uiso 1 1 calc R
H14C H 0.1463 0.7620 0.0638 0.148 Uiso 1 1 calc R
C15 C 0.1861(2) 0.8128(2) 0.2265(2) 0.0894(9) Uani 1 1 d .
H15A H 0.1332 0.7644 0.2159 0.134 Uiso 1 1 calc R
H15B H 0.1674 0.8921 0.2252 0.134 Uiso 1 1 calc R
H15C H 0.2171 0.7951 0.2816 0.134 Uiso 1 1 calc R
C21 C 0.36265(13) 0.41313(16) 0.08832(13) 0.0504(5) Uani 1 1 d .
F22 F 0.46624(9) 0.28687(11) 0.16421(9) 0.0720(4) Uani 1 1 d .
C22 C 0.43723(14) 0.34180(18) 0.09217(14) 0.0567(5) Uani 1 1 d .
F23 F 0.55898(10) 0.25194(13) 0.03326(11) 0.0885(5) Uani 1 1 d .
C23 C 0.48597(15) 0.32063(18) 0.02399(17) 0.0646(6) Uani 1 1 d .
F24 F 0.50816(12) 0.34938(14) -0.11842(10) 0.0928(5) Uani 1 1 d .
C24 C 0.46123(17) 0.3707(2) -0.05192(16) 0.0683(6) Uani 1 1 d .
F25 F 0.36265(12) 0.49202(14) -0.13470(9) 0.0904(5) Uani 1 1 d .
C25 C 0.38824(17) 0.44168(19) -0.06010(14) 0.0651(6) Uani 1 1 d .
F26 F 0.26825(9) 0.53092(11) -0.00391(8) 0.0704(4) Uani 1 1 d .
C26 C 0.34086(14) 0.46097(17) 0.00890(14) 0.0562(5) Uani 1 1 d .
C31 C 0.20261(13) 0.37249(16) 0.14745(12) 0.0486(4) Uani 1 1 d .
F32 F 0.28026(9) 0.19686(10) 0.14457(9) 0.0712(4) Uani 1 1 d .
C32 C 0.20104(14) 0.25476(17) 0.13993(13) 0.0527(5) Uani 1 1 d .
F33 F 0.12719(11) 0.07640(11) 0.12505(10) 0.0865(5) Uani 1 1 d .
C33 C 0.12299(16) 0.19096(17) 0.13035(14) 0.0608(6) Uani 1 1 d .
F34 F -0.03643(10) 0.18256(13) 0.11582(11) 0.0914(5) Uani 1 1 d .
C34 C 0.04038(15) 0.2435(2) 0.12632(15) 0.0632(6) Uani 1 1 d .
F35 F -0.04272(9) 0.41188(14) 0.12848(13) 0.1012(6) Uani 1 1 d .
C35 C 0.03737(14) 0.3591(2) 0.13223(16) 0.0654(6) Uani 1 1 d .
F36 F 0.10779(9) 0.53368(11) 0.15080(13) 0.0927(5) Uani 1 1 d .
C36 C 0.11729(14) 0.41965(18) 0.14274(15) 0.0588(5) Uani 1 1 d .

loop_
_atom_site_aniso_label
_atom_site_aniso_U_11
_atom_site_aniso_U_22
_atom_site_aniso_U_33
_atom_site_aniso_U_23
_atom_site_aniso_U_13
_atom_site_aniso_U_12
B1 0.0470(11) 0.0404(11) 0.0592(13) -0.0008(9) 0.0073(10) 0.0045(9)
N1 0.0486(9) 0.0543(10) 0.0551(9) 0.0066(7) 0.0081(7) 0.0033(7)
N2 0.0461(8) 0.0416(9) 0.0650(10) -0.0016(7) 0.0049(7) 0.0013(7)
C1 0.0543(11) 0.0466(10) 0.0592(12) -0.0024(9) 0.0104(9) 0.0026(9)
C2 0.0464(10) 0.0447(10) 0.0557(11) -0.0002(8) 0.0067(8) 0.0041(8)
C3 0.0474(10) 0.0613(13) 0.0652(13) 0.0023(10) 0.0019(9) 0.0013(9)
C4 0.0646(14) 0.0819(16) 0.0673(14) -0.0065(12) -0.0032(11) -0.0002(12)
C5 0.0715(14) 0.0832(17) 0.0612(14) -0.0158(12) 0.0064(11) -0.0137(12)
C6 0.0698(13) 0.0556(12) 0.0646(13) 0.0083(10) 0.0107(10) 0.0003(10)
C7 0.1003(19) 0.0761(16) 0.0597(14) 0.0033(12) 0.0114(13) -0.0267(14)
C8 0.0817(17) 0.117(2) 0.0676(16) 0.0034(15) 0.0126(13) -0.0382(17)
C9 0.0585(15) 0.131(3) 0.106(2) 0.008(2) 0.0259(15) -0.0069(16)
C10 0.0636(14) 0.0774(16) 0.0879(17) 0.0032(13) 0.0290(12) 0.0086(12)
C11 0.0419(10) 0.0484(12) 0.0547(11) -0.0002(8) 0.0029(8) 0.0009(8)
C12 0.0551(11) 0.0379(10) 0.0865(16) -0.0033(10) 0.0134(11) 0.0028(9)
C13 0.0796(18) 0.0591(16) 0.190(4) -0.0243(19) 0.027(2) -0.0174(14)
C14 0.134(3) 0.0719(18) 0.090(2) 0.0172(15) 0.0059(18) 0.0351(18)
C15 0.099(2) 0.0702(16) 0.105(2) -0.0017(15) 0.0418(17) 0.0203(15)
C21 0.0515(10) 0.0407(10) 0.0596(12) -0.0034(8) 0.0085(9) -0.0023(8)
F22 0.0707(8) 0.0666(8) 0.0798(9) 0.0028(7) 0.0138(7) 0.0247(6)
C22 0.0580(12) 0.0463(10) 0.0671(13) -0.0025(10) 0.0121(10) 0.0023(9)
F23 0.0776(9) 0.0755(9) 0.1185(12) -0.0124(8) 0.0391(8) 0.0168(8)
C23 0.0592(12) 0.0480(12) 0.0905(17) -0.0143(11) 0.0261(12) -0.0026(10)
F24 0.1132(12) 0.0826(10) 0.0926(10) -0.0189(8) 0.0590(9) -0.0203(9)
C24 0.0802(15) 0.0551(13) 0.0755(16) -0.0150(11) 0.0369(13) -0.0180(12)
F25 0.1238(13) 0.0880(10) 0.0617(8) 0.0080(7) 0.0207(8) -0.0125(9)
C25 0.0839(16) 0.0539(12) 0.0595(13) -0.0013(10) 0.0172(11) -0.0180(12)
F26 0.0786(8) 0.0670(8) 0.0642(8) 0.0050(6) 0.0004(6) 0.0112(7)
C26 0.0613(12) 0.0448(11) 0.0633(13) -0.0017(9) 0.0102(10) -0.0057(9)
C31 0.0526(11) 0.0443(10) 0.0490(10) -0.0017(8) 0.0059(8) 0.0011(8)
F32 0.0721(8) 0.0447(7) 0.0963(10) -0.0012(6) 0.0064(7) 0.0090(6)
C32 0.0610(12) 0.0447(10) 0.0524(11) -0.0003(8) 0.0052(9) 0.0006(9)
F33 0.1071(11) 0.0451(7) 0.1067(12) -0.0043(7) 0.0075(9) -0.0160(7)
C33 0.0810(15) 0.0426(11) 0.0582(12) -0.0014(9) 0.0040(11) -0.0113(10)
F34 0.0761(9) 0.0833(10) 0.1141(12) -0.0025(9) 0.0059(8) -0.0365(8)
C34 0.0617(13) 0.0640(14) 0.0636(13) -0.0020(11) 0.0056(10) -0.0208(11)
F35 0.0477(7) 0.0845(10) 0.1712(17) -0.0042(11) 0.0100(9) -0.0022(7)
C35 0.0496(11) 0.0630(14) 0.0840(16) -0.0016(12) 0.0078(11) -0.0038(10)
F36 0.0501(7) 0.0493(7) 0.1786(17) -0.0121(9) 0.0107(8) 0.0044(6)
C36 0.0526(11) 0.0455(11) 0.0782(14) -0.0044(10) 0.0060(10) -0.0010(9)

loop_
_atom_type_symbol
_atom_type_description
_atom_type_scat_dispersion_real
_atom_type_scat_dispersion_imag
_atom_type_scat_source
C C 0.0181 0.0091 'International Tables Vol C Tables 4.2.6.8 and 6.1.1.4'
H H 0.0000 0.0000 'International Tables Vol C Tables 4.2.6.8 and 6.1.1.4'
B B 0.0090 0.0039 'International Tables Vol C Tables 4.2.6.8 and 6.1.1.4'
F F 0.0727 0.0534 'International Tables Vol C Tables 4.2.6.8 and 6.1.1.4'
N N 0.0311 0.0180 'International Tables Vol C Tables 4.2.6.8 and 6.1.1.4'

loop_
_geom_angle_atom_site_label_1
_geom_angle_atom_site_label_2
_geom_angle_atom_site_label_3
_geom_angle
C11 B1 C2 103.73(16)
C11 B1 C31 108.81(15)
C2 B1 C31 112.53(16)
C11 B1 C21 104.94(16)
C2 B1 C21 116.94(16)
C31 B1 C21 109.20(16)
C6 N1 C10 109.70(18)
C6 N1 C1 115.18(16)
C10 N1 C1 111.85(17)
C11 N2 C12 172.2(2)
N1 C1 C2 114.85(16)
N1 C1 C5 117.42(18)
C2 C1 C5 105.23(16)
N1 C1 H1 106.2
C2 C1 H1 106.2
C5 C1 H1 106.2
C3 C2 C1 101.67(16)
C3 C2 B1 116.56(16)
C1 C2 B1 115.53(16)
C3 C2 H2 107.5
C1 C2 H2 107.5
B1 C2 H2 107.5
C4 C3 C2 104.08(18)
C4 C3 H3A 110.9
C2 C3 H3A 110.9
C4 C3 H3B 110.9
C2 C3 H3B 110.9
H3A C3 H3B 109.0
C5 C4 C3 105.80(18)
C5 C4 H4A 110.6
C3 C4 H4A 110.6
C5 C4 H4B 110.6
C3 C4 H4B 110.6
H4A C4 H4B 108.7
C4 C5 C1 106.80(18)
C4 C5 H5A 110.4
C1 C5 H5A 110.4
C4 C5 H5B 110.4
C1 C5 H5B 110.4
H5A C5 H5B 108.6
N1 C6 C7 110.7(2)
N1 C6 H6A 109.5
C7 C6 H6A 109.5
N1 C6 H6B 109.5
C7 C6 H6B 109.5
H6A C6 H6B 108.1
C8 C7 C6 110.9(2)
C8 C7 H7A 109.5
C6 C7 H7A 109.5
C8 C7 H7B 109.5
C6 C7 H7B 109.5
H7A C7 H7B 108.0
C9 C8 C7 110.5(2)
C9 C8 H8A 109.5
C7 C8 H8A 109.5
C9 C8 H8B 109.5
C7 C8 H8B 109.5
H8A C8 H8B 108.1
C8 C9 C10 111.5(2)
C8 C9 H9A 109.3
C10 C9 H9A 109.3
C8 C9 H9B 109.3
C10 C9 H9B 109.3
H9A C9 H9B 108.0
N1 C10 C9 110.3(2)
N1 C10 H10A 109.6
C9 C10 H10A 109.6
N1 C10 H10B 109.6
C9 C10 H10B 109.6
H10A C10 H10B 108.1
N2 C11 B1 175.4(2)
N2 C12 C13 108.41(19)
N2 C12 C15 107.09(19)
C13 C12 C15 113.9(2)
N2 C12 C14 105.45(19)
C13 C12 C14 111.2(3)
C15 C12 C14 110.3(2)
C12 C13 H13A 109.5
C12 C13 H13B 109.5
H13A C13 H13B 109.5
C12 C13 H13C 109.5
H13A C13 H13C 109.5
H13B C13 H13C 109.5
C12 C14 H14A 109.5
C12 C14 H14B 109.5
H14A C14 H14B 109.5
C12 C14 H14C 109.5
H14A C14 H14C 109.5
H14B C14 H14C 109.5
C12 C15 H15A 109.5
C12 C15 H15B 109.5
H15A C15 H15B 109.5
C12 C15 H15C 109.5
H15A C15 H15C 109.5
H15B C15 H15C 109.5
C22 C21 C26 113.30(19)
C22 C21 B1 126.20(19)
C26 C21 B1 120.46(18)
F22 C22 C21 120.81(18)
F22 C22 C23 115.61(19)
C21 C22 C23 123.6(2)
F23 C23 C24 119.9(2)
F23 C23 C22 120.0(2)
C24 C23 C22 120.1(2)
F24 C24 C23 120.1(2)
F24 C24 C25 120.6(2)
C23 C24 C25 119.3(2)
F25 C25 C24 120.2(2)
F25 C25 C26 120.5(2)
C24 C25 C26 119.3(2)
F26 C26 C25 116.3(2)
F26 C26 C21 119.31(18)
C25 C26 C21 124.4(2)
C36 C31 C32 112.85(18)
C36 C31 B1 127.11(17)
C32 C31 B1 119.93(17)
F32 C32 C33 116.78(18)
F32 C32 C31 119.23(18)
C33 C32 C31 124.0(2)
F33 C33 C34 119.5(2)
F33 C33 C32 120.4(2)
C34 C33 C32 120.10(19)
F34 C34 C35 120.4(2)
F34 C34 C33 120.8(2)
C35 C34 C33 118.76(19)
F35 C35 C34 119.6(2)
F35 C35 C36 121.2(2)
C34 C35 C36 119.2(2)
F36 C36 C31 119.76(18)
F36 C36 C35 115.11(19)
C31 C36 C35 125.1(2)

loop_
_geom_bond_atom_site_label_1
_geom_bond_atom_site_label_2
_geom_bond_distance
B1 C11 1.616(3)
B1 C2 1.630(3)
B1 C31 1.644(3)
B1 C21 1.652(3)
N1 C6 1.453(3)
N1 C10 1.456(3)
N1 C1 1.466(3)
N2 C11 1.141(2)
N2 C12 1.463(2)
C1 C2 1.544(3)
C1 C5 1.557(3)
C1 H1 0.9900
C2 C3 1.537(3)
C2 H2 0.9900
C3 C4 1.525(3)
C3 H3A 0.9800
C3 H3B 0.9800
C4 C5 1.497(3)
C4 H4A 0.9800
C4 H4B 0.9800
C5 H5A 0.9800
C5 H5B 0.9800
C6 C7 1.514(3)
C6 H6A 0.9800
C6 H6B 0.9800
C7 C8 1.512(4)
C7 H7A 0.9800
C7 H7B 0.9800
C8 C9 1.506(5)
C8 H8A 0.9800
C8 H8B 0.9800
C9 C10 1.523(4)
C9 H9A 0.9800
C9 H9B 0.9800
C10 H10A 0.9800
C10 H10B 0.9800
C12 C13 1.494(3)
C12 C15 1.498(3)
C12 C14 1.538(4)
C13 H13A 0.9700
C13 H13B 0.9700
C13 H13C 0.9700
C14 H14A 0.9700
C14 H14B 0.9700
C14 H14C 0.9700
C15 H15A 0.9700
C15 H15B 0.9700
C15 H15C 0.9700
C21 C22 1.385(3)
C21 C26 1.390(3)
F22 C22 1.346(3)
C22 C23 1.386(3)
F23 C23 1.347(3)
C23 C24 1.359(4)
F24 C24 1.348(2)
C24 C25 1.363(4)
F25 C25 1.345(3)
C25 C26 1.381(3)
F26 C26 1.354(2)
C31 C36 1.378(3)
C31 C32 1.387(3)
F32 C32 1.354(2)
C32 C33 1.375(3)
F33 C33 1.349(2)
C33 C34 1.369(3)
F34 C34 1.342(2)
C34 C35 1.362(3)
F35 C35 1.337(3)
C35 C36 1.379(3)
F36 C36 1.353(2)

loop_
_geom_torsion_atom_site_label_1
_geom_torsion_atom_site_label_2
_geom_torsion_atom_site_label_3
_geom_torsion_atom_site_label_4
_geom_torsion
C6 N1 C1 C2 66.1(2)
C10 N1 C1 C2 -167.75(19)
C6 N1 C1 C5 -58.4(2)
C10 N1 C1 C5 67.7(2)
N1 C1 C2 C3 -162.61(16)
C5 C1 C2 C3 -31.9(2)
N1 C1 C2 B1 70.2(2)
C5 C1 C2 B1 -159.12(18)
C11 B1 C2 C3 -57.0(2)
C31 B1 C2 C3 -174.43(16)
C21 B1 C2 C3 58.0(2)
C11 B1 C2 C1 62.3(2)
C31 B1 C2 C1 -55.1(2)
C21 B1 C2 C1 177.26(16)
C1 C2 C3 C4 40.7(2)
B1 C2 C3 C4 167.21(18)
C2 C3 C4 C5 -34.3(2)
C3 C4 C5 C1 13.8(3)
N1 C1 C5 C4 140.8(2)
C2 C1 C5 C4 11.6(3)
C10 N1 C6 C7 62.4(2)
C1 N1 C6 C7 -170.31(18)
N1 C6 C7 C8 -57.6(3)
C6 C7 C8 C9 51.7(3)
C7 C8 C9 C10 -51.4(3)
C6 N1 C10 C9 -61.6(3)
C1 N1 C10 C9 169.3(2)
C8 C9 C10 N1 56.6(3)
C12 N2 C11 B1 -151(2)
C2 B1 C11 N2 17(3)
C31 B1 C11 N2 137(3)
C21 B1 C11 N2 -106(3)
C11 N2 C12 C13 -163.1(15)
C11 N2 C12 C15 73.7(16)
C11 N2 C12 C14 -43.9(16)
C11 B1 C21 C22 137.6(2)
C2 B1 C21 C22 23.4(3)
C31 B1 C21 C22 -105.8(2)
C11 B1 C21 C26 -44.8(2)
C2 B1 C21 C26 -159.06(18)
C31 B1 C21 C26 71.7(2)
C26 C21 C22 F22 -178.72(18)
B1 C21 C22 F22 -1.0(3)
C26 C21 C22 C23 0.5(3)
B1 C21 C22 C23 178.2(2)
F22 C22 C23 F23 -2.2(3)
C21 C22 C23 F23 178.61(19)
F22 C22 C23 C24 179.0(2)
C21 C22 C23 C24 -0.2(3)
F23 C23 C24 F24 1.8(3)
C22 C23 C24 F24 -179.43(19)
F23 C23 C24 C25 -178.81(19)
C22 C23 C24 C25 0.0(3)
F24 C24 C25 F25 -0.6(3)
C23 C24 C25 F25 -180.0(2)
F24 C24 C25 C26 179.29(19)
C23 C24 C25 C26 -0.1(3)
F25 C25 C26 F26 0.8(3)
C24 C25 C26 F26 -179.01(19)
F25 C25 C26 C21 -179.68(19)
C24 C25 C26 C21 0.5(3)
C22 C21 C26 F26 178.84(17)
B1 C21 C26 F26 1.0(3)
C22 C21 C26 C25 -0.6(3)
B1 C21 C26 C25 -178.51(19)
C11 B1 C31 C36 -10.1(3)
C2 B1 C31 C36 104.2(2)
C21 B1 C31 C36 -124.2(2)
C11 B1 C31 C32 173.99(17)
C2 B1 C31 C32 -71.6(2)
C21 B1 C31 C32 60.0(2)
C36 C31 C32 F32 -179.11(18)
B1 C31 C32 F32 -2.7(3)
C36 C31 C32 C33 -1.1(3)
B1 C31 C32 C33 175.27(19)
F32 C32 C33 F33 -0.7(3)
C31 C32 C33 F33 -178.75(19)
F32 C32 C33 C34 179.13(19)
C31 C32 C33 C34 1.1(3)
F33 C33 C34 F34 -1.1(3)
C32 C33 C34 F34 179.1(2)
F33 C33 C34 C35 179.7(2)
C32 C33 C34 C35 -0.2(3)
F34 C34 C35 F35 0.8(4)
C33 C34 C35 F35 -180.0(2)
F34 C34 C35 C36 -179.8(2)
C33 C34 C35 C36 -0.5(4)
C32 C31 C36 F36 178.6(2)
B1 C31 C36 F36 2.5(3)
C32 C31 C36 C35 0.4(3)
B1 C31 C36 C35 -175.7(2)
F35 C35 C36 F36 1.5(4)
C34 C35 C36 F36 -177.9(2)
F35 C35 C36 C31 179.9(2)
C34 C35 C36 C31 0.4(4)
